data_7028750
loop_
_publ_author_name
'Wiedemann, Dennis'
'Grohmann, Andreas'

_publ_section_title
;
 Bulk spin-crossover in the complex [FeL(NCS)2] of a
 tris(pyridyl)ethane-derived N4-ligand-a temperature-dependent
 crystallographic study.
;
_journal_issue 6
_journal_name_full 'Dalton transactions (Cambridge, England : 2003)'
_journal_page_first 2406
_journal_page_last 2417
_journal_paper_doi 10.1039/c3dt53070a
_journal_volume 43
_journal_year 2014
_chemical_formula_iupac '[Fe (C20 H22 N4) Cl2].C H3 O H'
_chemical_formula_moiety 'C20 H22 Cl2 Fe N4, C H4 O'
_chemical_formula_sum 'C21 H26 Cl2 Fe N4 O'
_chemical_formula_weight 477.21
_chemical_name_systematic
;dichlorido(1-{6-[1,1-di(pyridin-2-yl)ethyl]pyridin-2-yl}-
        N,N-dimethylmethanamine)iron(II)--methanol(1/1)
;
_space_group_IT_number 14
_symmetry_cell_setting monoclinic
_symmetry_Int_Tables_number 14
_symmetry_space_group_name_Hall '-P 2ybc'
_symmetry_space_group_name_H-M 'P 1 21/c 1'
_atom_sites_solution_hydrogens difmap
_atom_sites_solution_primary direct
_atom_sites_solution_secondary difmap
_audit_creation_date 2013-09-13T18:26:04-00:00
_audit_creation_method 'WinGX routine CIF_UPDATE'
_cell_angle_alpha 90
_cell_angle_beta 93.936(8)
_cell_angle_gamma 90
_cell_formula_units_Z 4
_cell_length_a 9.8322(7)
_cell_length_b 14.7903(7)
_cell_length_c 15.1031(12)
_cell_measurement_reflns_used 4771
_cell_measurement_temperature 150.00(10)
_cell_measurement_theta_max 32.5497
_cell_measurement_theta_min 3.288
_cell_volume 2191.1(3)
_computing_cell_refinement
;
        CrysAlisPro, Oxford Diffraction Ltd.,
        Version 1.171.33.66 (release 28-04-2010 CrysAlis171 .NET)
        (compiled Apr 28 2010,14:27:37)
;
_computing_data_collection
;
        CrysAlisPro, Oxford Diffraction Ltd.,
        Version 1.171.33.66 (release 28-04-2010 CrysAlis171 .NET)
        (compiled Apr 28 2010,14:27:37)
;
_computing_data_reduction
;
        CrysAlisPro, Oxford Diffraction Ltd.,
        Version 1.171.33.66 (release 28-04-2010 CrysAlis171 .NET)
        (compiled Apr 28 2010,14:27:37)
;
_computing_molecular_graphics 'Ortep-3 for Windows (Farrugia, 1997)'
_computing_publication_material 'SHELXL-97 (Sheldrick, 2008)'
_computing_structure_refinement 'SHELXL-97 (Sheldrick, 2008)'
_computing_structure_solution 'SHELXS-97 (Sheldrick, 2008)'
_diffrn_ambient_environment N~2~
_diffrn_ambient_temperature 150.00(10)
_diffrn_detector 'CCD plate'
_diffrn_detector_area_resol_mean 16.3031
_diffrn_detector_type 'Agilent Sapphire 3'
_diffrn_measured_fraction_theta_full 0.998
_diffrn_measured_fraction_theta_max 0.998
_diffrn_measurement_device '\k-geometry diffractometer'
_diffrn_measurement_device_type 'Agilent Xcalibur'
_diffrn_measurement_method '\w scans'
_diffrn_measurement_specimen_support 'glass capillary'
_diffrn_radiation_monochromator graphite
_diffrn_radiation_probe x-ray
_diffrn_radiation_type MoK\a
_diffrn_radiation_wavelength 0.71073
_diffrn_reflns_av_R_equivalents 0.028
_diffrn_reflns_av_unetI/netI 0.0389
_diffrn_reflns_limit_h_max 12
_diffrn_reflns_limit_h_min -10
_diffrn_reflns_limit_k_max 14
_diffrn_reflns_limit_k_min -18
_diffrn_reflns_limit_l_max 18
_diffrn_reflns_limit_l_min -11
_diffrn_reflns_number 9403
_diffrn_reflns_theta_full 26
_diffrn_reflns_theta_max 26
_diffrn_reflns_theta_min 3.29
_diffrn_source 'fine-focus sealed tube'
_diffrn_source_type 'Agilent Enhance'
_diffrn_standards_number 0
_exptl_absorpt_coefficient_mu 0.952
_exptl_absorpt_correction_T_max 1
_exptl_absorpt_correction_T_min 0.29154
_exptl_absorpt_correction_type multi-scan
_exptl_absorpt_process_details
;
        CrysAlisPro, Oxford Diffraction Ltd.,
        Version 1.171.33.66 (release 28-04-2010 CrysAlis171 .NET)
        (compiled Apr 28 2010,14:27:37)
        Empirical absorption correction using spherical harmonics,
 implemented in SCALE3 ABSPACK scaling algorithm.
;
_exptl_crystal_colour 'light red'
_exptl_crystal_density_diffrn 1.447
_exptl_crystal_density_method 'not measured'
_exptl_crystal_description prism
_exptl_crystal_F_000 992
_exptl_crystal_recrystallization_method 'precipitation (vapour diffusion): methanol, diethyl ether, r. t., 2 weeks'
_exptl_crystal_size_max 0.17
_exptl_crystal_size_mid 0.14
_exptl_crystal_size_min 0.10
_refine_diff_density_max 0.996
_refine_diff_density_min -0.74
_refine_diff_density_rms 0.068
_refine_ls_extinction_method none
_refine_ls_goodness_of_fit_ref 1.086
_refine_ls_hydrogen_treatment constr
_refine_ls_matrix_type full
_refine_ls_number_parameters 267
_refine_ls_number_reflns 4295
_refine_ls_number_restraints 0
_refine_ls_restrained_S_all 1.086
_refine_ls_R_factor_all 0.0488
_refine_ls_R_factor_gt 0.0372
_refine_ls_shift/su_max 0.001
_refine_ls_shift/su_mean 0
_refine_ls_structure_factor_coef Fsqd
_refine_ls_weighting_details 'calc w=1/[\s^2^(Fo^2^)+(0.0552P)^2^] where P=(Fo^2^+2Fc^2^)/3'
_refine_ls_weighting_scheme calc
_refine_ls_wR_factor_gt 0.0949
_refine_ls_wR_factor_ref 0.0975
_reflns_number_gt 3400
_reflns_number_total 4295
_reflns_threshold_expression >2\s(I)
_cod_data_source_file c3dt53070a.txt
_cod_data_source_block compound2
_cod_original_sg_symbol_H-M 'P 21/c'
_cod_database_code 7028750

loop_
_symmetry_equiv_pos_as_xyz
'x, y, z'
'-x, y+1/2, -z+1/2'
'-x, -y, -z'
'x, -y-1/2, z-1/2'

loop_
_atom_site_label
_atom_site_type_symbol
_atom_site_fract_x
_atom_site_fract_y
_atom_site_fract_z
_atom_site_U_iso_or_equiv
_atom_site_adp_type
_atom_site_occupancy
_atom_site_symmetry_multiplicity
_atom_site_calc_flag
_atom_site_refinement_flags
C11 C 0.8134(3) 0.89822(16) -0.04540(15) 0.0234(5) Uani 1 1 d .
C12 C 0.8345(3) 0.97140(17) -0.10032(17) 0.0293(6) Uani 1 1 d .
H12 H 0.8447 0.9629 -0.1619 0.035 Uiso 1 1 calc R
C13 C 0.8404(3) 1.05640(17) -0.06367(17) 0.0315(6) Uani 1 1 d .
H13 H 0.8592 1.1072 -0.0993 0.038 Uiso 1 1 calc R
C14 C 0.8190(3) 1.06799(16) 0.02535(17) 0.0276(6) Uani 1 1 d .
H14 H 0.8191 1.1269 0.0505 0.033 Uiso 1 1 calc R
C15 C 0.7972(2) 0.99222(15) 0.07788(16) 0.0205(5) Uani 1 1 d .
C16 C 0.7670(3) 0.99841(15) 0.17656(15) 0.0213(5) Uani 1 1 d .
C17 C 0.7552(3) 1.09906(15) 0.20267(18) 0.0308(6) Uani 1 1 d .
H17A H 0.7362 1.1035 0.2654 0.046 Uiso 1 1 calc R
H17B H 0.6809 1.1274 0.166 0.046 Uiso 1 1 calc R
H17C H 0.8411 1.1301 0.1932 0.046 Uiso 1 1 calc R
C21 C 0.9978(3) 0.82003(16) 0.27342(16) 0.0246(5) Uani 1 1 d .
H21 H 1.0129 0.7577 0.2627 0.03 Uiso 1 1 calc R
C22 C 1.0745(3) 0.86146(17) 0.34229(17) 0.0289(6) Uani 1 1 d .
H22 H 1.1396 0.8283 0.3787 0.035 Uiso 1 1 calc R
C23 C 1.0533(3) 0.95277(17) 0.35638(17) 0.0300(6) Uani 1 1 d .
H23 H 1.1046 0.9837 0.4026 0.036 Uiso 1 1 calc R
C24 C 0.9570(3) 0.99856(17) 0.30269(16) 0.0254(5) Uani 1 1 d .
H24 H 0.9425 1.0614 0.3113 0.03 Uiso 1 1 calc R
C25 C 0.8813(2) 0.95245(14) 0.23603(15) 0.0193(5) Uani 1 1 d .
C31 C 0.5072(3) 0.81526(16) 0.18408(17) 0.0249(6) Uani 1 1 d .
H31 H 0.4996 0.754 0.1654 0.03 Uiso 1 1 calc R
C32 C 0.4009(3) 0.85279(17) 0.22548(18) 0.0291(6) Uani 1 1 d .
H32 H 0.3224 0.8181 0.2362 0.035 Uiso 1 1 calc R
C33 C 0.4112(3) 0.94295(17) 0.25142(17) 0.0304(6) Uani 1 1 d .
H33 H 0.3398 0.9711 0.2806 0.036 Uiso 1 1 calc R
C34 C 0.5260(3) 0.99045(17) 0.23408(16) 0.0266(6) Uani 1 1 d .
H34 H 0.5336 1.0524 0.2504 0.032 Uiso 1 1 calc R
C35 C 0.6314(2) 0.94878(14) 0.19288(15) 0.0192(5) Uani 1 1 d .
C40 C 0.8015(3) 0.80251(16) -0.07918(16) 0.0285(6) Uani 1 1 d .
H40A H 0.7648 0.8027 -0.1419 0.034 Uiso 1 1 calc R
H40B H 0.8929 0.7741 -0.0765 0.034 Uiso 1 1 calc R
C42 C 0.5678(3) 0.77984(18) -0.04405(18) 0.0355(7) Uani 1 1 d .
H42A H 0.5416 0.7711 -0.1072 0.053 Uiso 1 1 calc R
H42B H 0.56 0.844 -0.029 0.053 Uiso 1 1 calc R
H42C H 0.5075 0.7443 -0.0085 0.053 Uiso 1 1 calc R
C43 C 0.7203(3) 0.65314(16) -0.04806(17) 0.0339(7) Uani 1 1 d .
H43A H 0.6577 0.6181 -0.0137 0.051 Uiso 1 1 calc R
H43B H 0.8139 0.6321 -0.0342 0.051 Uiso 1 1 calc R
H43C H 0.696 0.6451 -0.1116 0.051 Uiso 1 1 calc R
N10 N 0.8003(2) 0.90896(12) 0.04231(12) 0.0193(4) Uani 1 1 d .
N20 N 0.9032(2) 0.86357(12) 0.22096(12) 0.0189(4) Uani 1 1 d .
N30 N 0.6214(2) 0.86065(12) 0.16853(13) 0.0200(4) Uani 1 1 d .
N41 N 0.7104(2) 0.74985(13) -0.02496(13) 0.0240(5) Uani 1 1 d .
Cl1 Cl 0.73196(7) 0.64711(4) 0.18216(4) 0.02641(16) Uani 1 1 d .
Cl2 Cl 1.02399(7) 0.72141(4) 0.07670(4) 0.03062(16) Uani 1 1 d .
Fe1 Fe 0.79341(3) 0.78361(2) 0.11666(2) 0.01687(11) Uani 1 1 d .
O1 O 0.3271(3) 0.66676(16) 0.0759(2) 0.0854(10) Uani 1 1 d .
H1 H 0.2824 0.7001 0.0394 0.128 Uiso 1 1 calc R
C2 C 0.3390(3) 0.58152(19) 0.0401(2) 0.0445(8) Uani 1 1 d .
H2A H 0.4221 0.5526 0.066 0.067 Uiso 1 1 calc R
H2B H 0.3438 0.5864 -0.0243 0.067 Uiso 1 1 calc R
H2C H 0.2596 0.5451 0.0532 0.067 Uiso 1 1 calc R

loop_
_atom_site_aniso_label
_atom_site_aniso_U_11
_atom_site_aniso_U_22
_atom_site_aniso_U_33
_atom_site_aniso_U_23
_atom_site_aniso_U_13
_atom_site_aniso_U_12
C11 0.0224(13) 0.0254(12) 0.0221(12) 0.0046(10) -0.0002(10) -0.0008(11)
C12 0.0284(15) 0.0348(14) 0.0244(13) 0.0116(11) 0.0000(11) -0.0032(12)
C13 0.0328(16) 0.0279(13) 0.0326(15) 0.0169(11) -0.0072(12) -0.0099(12)
C14 0.0288(15) 0.0170(12) 0.0358(15) 0.0069(10) -0.0068(12) -0.0042(11)
C15 0.0194(12) 0.0151(11) 0.0262(13) 0.0026(9) -0.0040(10) -0.0022(10)
C16 0.0261(14) 0.0139(11) 0.0236(12) -0.0016(9) -0.0011(10) 0.0001(10)
C17 0.0381(16) 0.0154(12) 0.0381(15) -0.0045(10) -0.0040(13) 0.0008(11)
C21 0.0227(13) 0.0238(12) 0.0275(13) 0.0060(10) 0.0032(11) 0.0015(11)
C22 0.0223(14) 0.0371(15) 0.0270(13) 0.0085(11) -0.0010(11) -0.0012(12)
C23 0.0263(15) 0.0383(15) 0.0248(13) -0.0007(11) -0.0014(11) -0.0123(12)
C24 0.0272(14) 0.0235(12) 0.0255(13) -0.0017(10) 0.0026(11) -0.0086(11)
C25 0.0210(13) 0.0184(11) 0.0187(11) 0.0011(9) 0.0034(10) -0.0031(10)
C31 0.0225(14) 0.0196(11) 0.0326(14) -0.0023(10) 0.0021(11) -0.0003(10)
C32 0.0207(14) 0.0293(13) 0.0378(15) 0.0028(11) 0.0061(11) -0.0011(11)
C33 0.0271(15) 0.0293(13) 0.0354(15) -0.0025(11) 0.0070(12) 0.0098(12)
C34 0.0287(15) 0.0195(12) 0.0312(14) -0.0045(10) 0.0001(11) 0.0071(11)
C35 0.0218(13) 0.0169(11) 0.0184(11) -0.0008(9) -0.0026(10) 0.0012(10)
C40 0.0394(16) 0.0274(13) 0.0197(12) 0.0003(10) 0.0084(11) 0.0021(12)
C42 0.0341(16) 0.0353(15) 0.0359(15) -0.0072(12) -0.0065(13) -0.0034(13)
C43 0.0516(19) 0.0221(13) 0.0281(14) -0.0087(10) 0.0040(13) -0.0029(13)
N10 0.0201(11) 0.0169(9) 0.0206(10) 0.0022(8) -0.0001(8) 0.0001(8)
N20 0.0196(11) 0.0160(9) 0.0209(10) 0.0019(7) 0.0007(8) 0.0003(8)
N30 0.0224(11) 0.0142(9) 0.0234(10) -0.0017(7) 0.0018(8) 0.0009(8)
N41 0.0314(13) 0.0183(10) 0.0222(10) -0.0029(8) 0.0015(9) -0.0010(9)
Cl1 0.0365(4) 0.0150(3) 0.0283(3) 0.0047(2) 0.0065(3) -0.0014(3)
Cl2 0.0262(3) 0.0233(3) 0.0432(4) -0.0004(3) 0.0083(3) 0.0050(3)
Fe1 0.02073(19) 0.01080(17) 0.01921(18) 0.00100(12) 0.00241(13) -0.00009(13)
O1 0.0391(16) 0.0464(14) 0.172(3) -0.0395(18) 0.0177(18) -0.0108(12)
C2 0.0382(18) 0.0411(17) 0.0540(19) -0.0117(14) 0.0018(15) 0.0007(15)

loop_
_atom_type_symbol
_atom_type_description
_atom_type_scat_dispersion_real
_atom_type_scat_dispersion_imag
_atom_type_scat_source
C C 0.0033 0.0016 'International Tables Vol C Tables 4.2.6.8 and 6.1.1.4'
H H 0 0 'International Tables Vol C Tables 4.2.6.8 and 6.1.1.4'
N N 0.0061 0.0033 'International Tables Vol C Tables 4.2.6.8 and 6.1.1.4'
Cl Cl 0.1484 0.1585 'International Tables Vol C Tables 4.2.6.8 and 6.1.1.4'
Fe Fe 0.3463 0.8444 'International Tables Vol C Tables 4.2.6.8 and 6.1.1.4'
O O 0.0106 0.006 'International Tables Vol C Tables 4.2.6.8 and 6.1.1.4'

loop_
_geom_angle_atom_site_label_1
_geom_angle_atom_site_label_2
_geom_angle_atom_site_label_3
_geom_angle
N10 C11 C12 121.6(2)
N10 C11 C40 115.6(2)
C12 C11 C40 122.8(2)
C13 C12 C11 118.5(2)
C12 C13 C14 120.0(2)
C13 C14 C15 119.4(2)
N10 C15 C14 119.9(2)
N10 C15 C16 116.84(19)
C14 C15 C16 123.2(2)
C15 C16 C17 109.05(19)
C15 C16 C25 110.8(2)
C17 C16 C25 109.84(18)
C15 C16 C35 110.41(18)
C17 C16 C35 109.5(2)
C25 C16 C35 107.26(18)
N20 C21 C22 123.4(2)
C21 C22 C23 117.8(2)
C24 C23 C22 119.5(2)
C23 C24 C25 119.8(2)
N20 C25 C24 121.0(2)
N20 C25 C16 116.53(19)
C24 C25 C16 122.5(2)
N30 C31 C32 123.4(2)
C31 C32 C33 118.3(2)
C34 C33 C32 118.8(3)
C33 C34 C35 120.5(2)
N30 C35 C34 120.4(2)
N30 C35 C16 117.2(2)
C34 C35 C16 122.4(2)
N41 C40 C11 110.1(2)
C15 N10 C11 120.4(2)
C15 N10 Fe1 124.96(16)
C11 N10 Fe1 114.57(15)
C21 N20 C25 118.5(2)
C21 N20 Fe1 116.85(15)
C25 N20 Fe1 124.62(15)
C31 N30 C35 118.6(2)
C31 N30 Fe1 118.07(15)
C35 N30 Fe1 123.02(16)
C40 N41 C43 109.1(2)
C40 N41 C42 109.7(2)
C43 N41 C42 108.7(2)
C40 N41 Fe1 102.25(14)
C43 N41 Fe1 113.98(15)
C42 N41 Fe1 112.86(15)
N10 Fe1 N20 83.10(7)
N10 Fe1 N30 78.24(7)
N20 Fe1 N30 79.61(7)
N10 Fe1 N41 74.03(7)
N20 Fe1 N41 156.06(7)
N30 Fe1 N41 102.10(7)
N10 Fe1 Cl1 166.23(6)
N20 Fe1 Cl1 106.83(5)
N30 Fe1 Cl1 93.91(5)
N41 Fe1 Cl1 96.93(5)
N10 Fe1 Cl2 97.22(6)
N20 Fe1 Cl2 87.88(6)
N30 Fe1 Cl2 167.08(5)
N41 Fe1 Cl2 88.05(6)
Cl1 Fe1 Cl2 92.76(2)

loop_
_geom_bond_atom_site_label_1
_geom_bond_atom_site_label_2
_geom_bond_distance
C11 N10 1.349(3)
C11 C12 1.388(3)
C11 C40 1.507(3)
C12 C13 1.373(4)
C13 C14 1.386(4)
C14 C15 1.398(3)
C15 N10 1.345(3)
C15 C16 1.542(3)
C16 C17 1.546(3)
C16 C25 1.547(3)
C16 C35 1.557(3)
C21 N20 1.344(3)
C21 C22 1.385(3)
C22 C23 1.385(4)
C23 C24 1.381(4)
C24 C25 1.389(3)
C25 N20 1.354(3)
C31 N30 1.343(3)
C31 C32 1.371(4)
C32 C33 1.392(4)
C33 C34 1.370(4)
C34 C35 1.389(3)
C35 N30 1.356(3)
C40 N41 1.477(3)
C42 N41 1.480(3)
C43 N41 1.477(3)
N10 Fe1 2.1710(18)
N20 Fe1 2.1935(19)
N30 Fe1 2.226(2)
N41 Fe1 2.2913(19)
Cl1 Fe1 2.3455(6)
Cl2 Fe1 2.5570(7)
O1 C2 1.380(3)

loop_
_geom_hbond_atom_site_label_D
_geom_hbond_atom_site_label_H
_geom_hbond_atom_site_label_A
_geom_hbond_distance_DH
_geom_hbond_distance_HA
_geom_hbond_distance_DA
_geom_hbond_angle_DHA
_geom_hbond_site_symmetry_A
O1 H1 Cl2 0.84 2.66 3.088(3) 113.2 1_455

loop_
_geom_torsion_atom_site_label_1
_geom_torsion_atom_site_label_2
_geom_torsion_atom_site_label_3
_geom_torsion_atom_site_label_4
_geom_torsion
N10 C11 C12 C13 -0.7(4)
C40 C11 C12 C13 178.3(2)
C11 C12 C13 C14 -3.1(4)
C12 C13 C14 C15 2.7(4)
C13 C14 C15 N10 1.5(4)
C13 C14 C15 C16 -177.6(2)
N10 C15 C16 C17 -175.0(2)
C14 C15 C16 C17 4.1(3)
N10 C15 C16 C25 64.0(3)
C14 C15 C16 C25 -116.9(2)
N10 C15 C16 C35 -54.7(3)
C14 C15 C16 C35 124.4(2)
N20 C21 C22 C23 -1.0(4)
C21 C22 C23 C24 0.6(4)
C22 C23 C24 C25 0.8(4)
C23 C24 C25 N20 -2.0(4)
C23 C24 C25 C16 176.9(2)
C15 C16 C25 N20 -59.7(3)
C17 C16 C25 N20 179.8(2)
C35 C16 C25 N20 60.9(3)
C15 C16 C25 C24 121.3(2)
C17 C16 C25 C24 0.8(3)
C35 C16 C25 C24 -118.1(2)
N30 C31 C32 C33 1.1(4)
C31 C32 C33 C34 0.4(4)
C32 C33 C34 C35 -1.2(4)
C33 C34 C35 N30 0.6(4)
C33 C34 C35 C16 -176.5(2)
C15 C16 C35 N30 56.2(3)
C17 C16 C35 N30 176.3(2)
C25 C16 C35 N30 -64.6(2)
C15 C16 C35 C34 -126.6(2)
C17 C16 C35 C34 -6.5(3)
C25 C16 C35 C34 112.6(2)
N10 C11 C40 N41 29.9(3)
C12 C11 C40 N41 -149.2(2)
C14 C15 N10 C11 -5.3(3)
C16 C15 N10 C11 173.8(2)
C14 C15 N10 Fe1 172.16(17)
C16 C15 N10 Fe1 -8.7(3)
C12 C11 N10 C15 5.0(4)
C40 C11 N10 C15 -174.1(2)
C12 C11 N10 Fe1 -172.72(19)
C40 C11 N10 Fe1 8.1(3)
C22 C21 N20 C25 -0.1(4)
C22 C21 N20 Fe1 -179.6(2)
C24 C25 N20 C21 1.6(4)
C16 C25 N20 C21 -177.4(2)
C24 C25 N20 Fe1 -178.92(18)
C16 C25 N20 Fe1 2.1(3)
C32 C31 N30 C35 -1.7(4)
C32 C31 N30 Fe1 172.1(2)
C34 C35 N30 C31 0.8(3)
C16 C35 N30 C31 178.1(2)
C34 C35 N30 Fe1 -172.68(17)
C16 C35 N30 Fe1 4.6(3)
C11 C40 N41 C43 -169.5(2)
C11 C40 N41 C42 71.5(2)
C11 C40 N41 Fe1 -48.5(2)
C15 N10 Fe1 N20 -32.21(19)
C11 N10 Fe1 N20 145.38(18)
C15 N10 Fe1 N30 48.56(19)
C11 N10 Fe1 N30 -133.85(18)
C15 N10 Fe1 N41 155.0(2)
C11 N10 Fe1 N41 -27.45(17)
C15 N10 Fe1 Cl1 104.7(3)
C11 N10 Fe1 Cl1 -77.7(3)
C15 N10 Fe1 Cl2 -119.17(18)
C11 N10 Fe1 Cl2 58.42(17)
C21 N20 Fe1 N10 -144.75(19)
C25 N20 Fe1 N10 35.76(19)
C21 N20 Fe1 N30 135.99(19)
C25 N20 Fe1 N30 -43.49(19)
C21 N20 Fe1 N41 -127.6(2)
C25 N20 Fe1 N41 52.9(3)
C21 N20 Fe1 Cl1 45.02(18)
C25 N20 Fe1 Cl1 -134.47(18)
C21 N20 Fe1 Cl2 -47.22(17)
C25 N20 Fe1 Cl2 133.29(19)
C31 N30 Fe1 N10 140.78(18)
C35 N30 Fe1 N10 -45.66(17)
C31 N30 Fe1 N20 -134.19(18)
C35 N30 Fe1 N20 39.37(17)
C31 N30 Fe1 N41 70.17(18)
C35 N30 Fe1 N41 -116.27(17)
C31 N30 Fe1 Cl1 -27.78(17)
C35 N30 Fe1 Cl1 145.78(17)
C31 N30 Fe1 Cl2 -148.70(19)
C35 N30 Fe1 Cl2 24.9(4)
C40 N41 Fe1 N10 39.92(15)
C43 N41 Fe1 N10 157.53(19)
C42 N41 Fe1 N10 -77.80(17)
C40 N41 Fe1 N20 22.2(3)
C43 N41 Fe1 N20 139.8(2)
C42 N41 Fe1 N20 -95.6(2)
C40 N41 Fe1 N30 113.78(15)
C43 N41 Fe1 N30 -128.62(18)
C42 N41 Fe1 N30 -3.94(18)
C40 N41 Fe1 Cl1 -150.69(14)
C43 N41 Fe1 Cl1 -33.09(18)
C42 N41 Fe1 Cl1 91.58(16)
C40 N41 Fe1 Cl2 -58.15(14)
C43 N41 Fe1 Cl2 59.45(18)
C42 N41 Fe1 Cl2 -175.87(16)
